data_4315689
loop_
_publ_author_name
'Rongming Wang'
'Wei Xu'
'Jian Zhang'
'Lijuan Li'

_publ_contact_author_address
;
Department of Chemistry and Biochemistry
California State University, Long Beach
1250 Bellflower Boulevard, Long Beach, CA 90840
;
_publ_contact_author_email lli@csulb.edu
_publ_contact_author_name 'Lijuan Li'
_publ_section_title
;
 A New Hexanuclear Iron-Selenium Nitrosyl Cluster: Primary Exploration of
 the Preparation Methods, Structure, and Spectroscopic and Electrochemical
 Properties
;
_journal_name_full 'Inorganic Chemistry'
_journal_page_first 4814
_journal_page_last 4819
_journal_paper_doi 10.1021/ic9014509
_journal_volume 49
_journal_year 2010
_chemical_formula_sum 'C4 H12 Fe4 N8 O7 S3'
_chemical_formula_weight 603.80
_chemical_name_systematic
; 
 ? 
;
_space_group_IT_number 2
_symmetry_cell_setting triclinic
_symmetry_space_group_name_Hall '-P 1'
_symmetry_space_group_name_H-M 'P -1'
_atom_sites_solution_hydrogens geom
_atom_sites_solution_primary direct
_atom_sites_solution_secondary difmap
_audit_creation_method SHELXL-97
_cell_angle_alpha 86.1650(10)
_cell_angle_beta 74.0230(10)
_cell_angle_gamma 88.3620(10)
_cell_formula_units_Z 2
_cell_length_a 8.8970(9)
_cell_length_b 9.5905(10)
_cell_length_c 11.7278(12)
_cell_measurement_reflns_used 1937
_cell_measurement_temperature 293(2)
_cell_measurement_theta_max 24.83
_cell_measurement_theta_min 2.71
_cell_volume 959.83(17)
_computing_cell_refinement 'Bruker SMART'
_computing_data_collection 'Bruker SMART'
_computing_data_reduction 'Bruker SAINT'
_computing_molecular_graphics 'Bruker SHELXTL'
_computing_publication_material 'Bruker SHELXTL'
_computing_structure_refinement 'SHELXL-97 (Sheldrick, 1997)'
_computing_structure_solution 'SHELXS-97 (Sheldrick, 1990)'
_diffrn_ambient_temperature 293(2)
_diffrn_measured_fraction_theta_full 0.974
_diffrn_measured_fraction_theta_max 0.974
_diffrn_measurement_device_type 'CCD area detector'
_diffrn_measurement_method 'phi and omega scans'
_diffrn_radiation_monochromator graphite
_diffrn_radiation_source 'fine-focus sealed tube'
_diffrn_radiation_type MoK\a
_diffrn_radiation_wavelength 0.71073
_diffrn_reflns_av_R_equivalents 0.0887
_diffrn_reflns_av_sigmaI/netI 0.0727
_diffrn_reflns_limit_h_max 10
_diffrn_reflns_limit_h_min -10
_diffrn_reflns_limit_k_max 11
_diffrn_reflns_limit_k_min -11
_diffrn_reflns_limit_l_max 13
_diffrn_reflns_limit_l_min -13
_diffrn_reflns_number 5903
_diffrn_reflns_theta_full 24.84
_diffrn_reflns_theta_max 24.84
_diffrn_reflns_theta_min 2.13
_diffrn_standards_decay_% none
_diffrn_standards_interval_count none
_diffrn_standards_interval_time none
_diffrn_standards_number none
_exptl_absorpt_coefficient_mu 3.333
_exptl_absorpt_correction_T_max .766
_exptl_absorpt_correction_T_min .620
_exptl_absorpt_correction_type empirical
_exptl_absorpt_process_details 'SADABS (Sheldrick, 1996)'
_exptl_crystal_colour black
_exptl_crystal_density_diffrn 2.089
_exptl_crystal_density_meas 2.085
_exptl_crystal_density_method 'not measured'
_exptl_crystal_description prism
_exptl_crystal_F_000 600
_exptl_crystal_size_max 0.14
_exptl_crystal_size_mid 0.12
_exptl_crystal_size_min 0.08
_refine_diff_density_max 1.012
_refine_diff_density_min -0.663
_refine_diff_density_rms 0.147
_refine_ls_extinction_method none
_refine_ls_goodness_of_fit_ref 1.025
_refine_ls_hydrogen_treatment constr
_refine_ls_matrix_type full
_refine_ls_number_parameters 235
_refine_ls_number_reflns 3238
_refine_ls_number_restraints 0
_refine_ls_restrained_S_all 1.025
_refine_ls_R_factor_all 0.0419
_refine_ls_R_factor_gt 0.0388
_refine_ls_shift/su_max 0.001
_refine_ls_shift/su_mean 0.000
_refine_ls_structure_factor_coef Fsqd
_refine_ls_weighting_details 'calc w=1/[\s^2^(Fo^2^)+(0.0566P)^2^+0.0000P] where P=(Fo^2^+2Fc^2^)/3'
_refine_ls_weighting_scheme calc
_refine_ls_wR_factor_gt 0.0973
_refine_ls_wR_factor_ref 0.0994
_reflns_number_gt 2883
_reflns_number_total 3238
_reflns_threshold_expression >2sigma(I)
_cod_data_source_file ic9014509_si_002_2.cif
_cod_data_source_block a
_cod_depositor_comments
;
The following automatic conversions were performed:

'_symmetry_cell_setting' value 'Triclinic' changed to 'triclinic'
according to the built-in table from CIF Core dictionary named
'cif_core.dic' version 2.4.1 from 2010-06-29.

Automatic conversion script
Id: cif_fix_values 1646 2011-03-28 12:23:43Z adriana 
;
_cod_database_code 4315689

loop_
_symmetry_equiv_pos_as_xyz
'x, y, z'
'-x, -y, -z'

loop_
_atom_site_label
_atom_site_type_symbol
_atom_site_fract_x
_atom_site_fract_y
_atom_site_fract_z
_atom_site_U_iso_or_equiv
_atom_site_adp_type
_atom_site_occupancy
_atom_site_symmetry_multiplicity
_atom_site_calc_flag
_atom_site_refinement_flags
_atom_site_disorder_assembly
_atom_site_disorder_group
Fe1 Fe 0.38208(5) 0.74203(5) 0.63871(4) 0.02452(16) Uani 1 1 d . . .
Fe2 Fe -0.01352(5) 0.66952(5) 0.80523(4) 0.02223(15) Uani 1 1 d . . .
Fe4 Fe 0.20214(5) 0.51666(5) 0.65222(4) 0.02098(15) Uani 1 1 d . . .
Fe3 Fe 0.30007(5) 0.44788(5) 0.84809(4) 0.02230(15) Uani 1 1 d . . .
S1 S 0.44560(9) 0.51428(9) 0.66326(7) 0.0234(2) Uani 1 1 d . . .
S2 S 0.13520(10) 0.73645(9) 0.62155(7) 0.0249(2) Uani 1 1 d . . .
S3 S 0.05477(9) 0.44470(9) 0.83008(7) 0.0232(2) Uani 1 1 d . . .
N7 N 0.1830(3) 0.4204(3) 0.5437(2) 0.0289(7) Uani 1 1 d . . .
N4 N 0.0235(3) 0.7688(3) 0.9059(2) 0.0279(6) Uani 1 1 d . . .
O7 O 0.1733(3) 0.3548(3) 0.4664(2) 0.0506(8) Uani 1 1 d . . .
O4 O 0.0180(4) 0.8464(3) 0.9795(3) 0.0476(7) Uani 1 1 d . . .
O6 O 0.3467(3) 0.6198(3) 1.0209(2) 0.0457(7) Uani 1 1 d . . .
N6 N 0.3215(3) 0.5619(3) 0.9440(2) 0.0288(6) Uani 1 1 d . . .
O5 O 0.3730(3) 0.1803(3) 0.9329(3) 0.0503(7) Uani 1 1 d . . .
N5 N 0.3427(3) 0.2821(3) 0.8832(3) 0.0304(7) Uani 1 1 d . . .
N3 N -0.2002(3) 0.6676(3) 0.8032(3) 0.0298(7) Uani 1 1 d . . .
N2 N 0.5016(3) 0.8026(3) 0.5091(3) 0.0347(7) Uani 1 1 d . . .
N1 N 0.3804(3) 0.8269(3) 0.7589(3) 0.0338(7) Uani 1 1 d . . .
N8 N 0.1880(3) 0.8901(3) 0.2740(2) 0.0292(6) Uani 1 1 d . . .
O3 O -0.3353(3) 0.6820(3) 0.8198(3) 0.0488(7) Uani 1 1 d . . .
O2 O 0.5941(4) 0.8644(3) 0.4341(3) 0.0607(9) Uani 1 1 d . . .
O1 O 0.3927(4) 0.8995(3) 0.8314(3) 0.0597(9) Uani 1 1 d . . .
C4 C 0.2387(6) 0.9865(4) 0.3501(4) 0.0470(11) Uani 1 1 d . . .
H4A H 0.1984 1.0787 0.3384 0.071 Uiso 1 1 calc R . .
H4B H 0.3508 0.9888 0.3290 0.071 Uiso 1 1 calc R . .
H4C H 0.1995 0.9543 0.4320 0.071 Uiso 1 1 calc R . .
C3 C 0.2490(5) 0.9417(5) 0.1473(3) 0.0440(10) Uani 1 1 d . . .
H3A H 0.2095 1.0344 0.1366 0.066 Uiso 1 1 calc R . .
H3B H 0.2156 0.8807 0.0975 0.066 Uiso 1 1 calc R . .
H3C H 0.3612 0.9431 0.1261 0.066 Uiso 1 1 calc R . .
C2 C 0.2478(5) 0.7450(4) 0.2911(3) 0.0452(10) Uani 1 1 d . . .
H2A H 0.2086 0.7125 0.3729 0.068 Uiso 1 1 calc R . .
H2B H 0.3600 0.7453 0.2695 0.068 Uiso 1 1 calc R . .
H2C H 0.2131 0.6843 0.2418 0.068 Uiso 1 1 calc R . .
C1 C 0.0134(5) 0.8874(5) 0.3073(4) 0.0537(12) Uani 1 1 d . . .
H1A H -0.0264 0.9800 0.2967 0.081 Uiso 1 1 calc R . .
H1B H -0.0255 0.8542 0.3890 0.081 Uiso 1 1 calc R . .
H1C H -0.0200 0.8263 0.2577 0.081 Uiso 1 1 calc R . .

loop_
_atom_site_aniso_label
_atom_site_aniso_U_11
_atom_site_aniso_U_22
_atom_site_aniso_U_33
_atom_site_aniso_U_23
_atom_site_aniso_U_13
_atom_site_aniso_U_12
Fe1 0.0232(3) 0.0244(3) 0.0244(3) 0.0001(2) -0.0036(2) -0.00713(19)
Fe2 0.0206(3) 0.0267(3) 0.0187(3) -0.0017(2) -0.00388(19) -0.00284(19)
Fe4 0.0217(3) 0.0250(3) 0.0157(3) -0.00314(19) -0.00319(18) -0.00600(19)
Fe3 0.0229(3) 0.0249(3) 0.0181(3) -0.00119(19) -0.00374(19) -0.00259(19)
S1 0.0207(4) 0.0269(4) 0.0201(4) -0.0024(3) -0.0010(3) -0.0025(3)
S2 0.0246(4) 0.0288(4) 0.0202(4) 0.0029(3) -0.0050(3) -0.0036(3)
S3 0.0220(4) 0.0253(4) 0.0202(4) 0.0004(3) -0.0019(3) -0.0067(3)
N7 0.0302(16) 0.0348(16) 0.0216(15) -0.0036(13) -0.0054(12) -0.0096(13)
N4 0.0309(16) 0.0271(15) 0.0248(15) -0.0016(13) -0.0057(12) -0.0037(12)
O7 0.0528(19) 0.070(2) 0.0332(15) -0.0247(15) -0.0116(13) -0.0178(15)
O4 0.067(2) 0.0403(16) 0.0413(16) -0.0148(14) -0.0201(14) -0.0048(14)
O6 0.0487(18) 0.0570(19) 0.0335(15) -0.0194(14) -0.0097(13) -0.0114(14)
N6 0.0264(15) 0.0364(16) 0.0223(15) -0.0031(13) -0.0037(12) -0.0063(12)
O5 0.0526(18) 0.0345(15) 0.0565(19) 0.0100(14) -0.0067(14) 0.0078(13)
N5 0.0285(16) 0.0315(16) 0.0285(16) 0.0004(13) -0.0039(12) -0.0011(12)
N3 0.0280(17) 0.0332(16) 0.0277(15) 0.0017(13) -0.0074(12) -0.0029(12)
N2 0.0310(16) 0.0312(16) 0.0355(17) 0.0037(14) 0.0011(14) -0.0052(13)
N1 0.0308(16) 0.0323(16) 0.0382(18) -0.0058(15) -0.0076(13) -0.0078(13)
N8 0.0341(16) 0.0305(15) 0.0217(14) -0.0027(12) -0.0050(12) -0.0047(12)
O3 0.0224(15) 0.068(2) 0.0557(18) -0.0023(16) -0.0109(12) -0.0015(13)
O2 0.0502(19) 0.0519(19) 0.060(2) 0.0191(16) 0.0139(15) -0.0103(15)
O1 0.065(2) 0.060(2) 0.0567(19) -0.0318(17) -0.0133(16) -0.0160(16)
C4 0.072(3) 0.038(2) 0.035(2) 0.0035(18) -0.021(2) -0.024(2)
C3 0.052(2) 0.052(2) 0.025(2) 0.0061(18) -0.0087(18) 0.0056(19)
C2 0.059(3) 0.043(2) 0.029(2) -0.0041(18) -0.0060(18) 0.013(2)
C1 0.038(2) 0.041(2) 0.074(3) -0.015(2) 0.001(2) -0.0083(18)

loop_
_atom_type_symbol
_atom_type_description
_atom_type_scat_dispersion_real
_atom_type_scat_dispersion_imag
_atom_type_scat_source
C C 0.0033 0.0016 'International Tables Vol C Tables 4.2.6.8 and 6.1.1.4'
H H 0.0000 0.0000 'International Tables Vol C Tables 4.2.6.8 and 6.1.1.4'
N N 0.0061 0.0033 'International Tables Vol C Tables 4.2.6.8 and 6.1.1.4'
O O 0.0106 0.0060 'International Tables Vol C Tables 4.2.6.8 and 6.1.1.4'
Fe Fe 0.3463 0.8444 'International Tables Vol C Tables 4.2.6.8 and 6.1.1.4'
S S 0.1246 0.1234 'International Tables Vol C Tables 4.2.6.8 and 6.1.1.4'

loop_
_geom_angle_atom_site_label_1
_geom_angle_atom_site_label_2
_geom_angle_atom_site_label_3
_geom_angle
_geom_angle_site_symmetry_1
_geom_angle_site_symmetry_3
_geom_angle_publ_flag
N1 Fe1 N2 117.00(15) . . ?
N1 Fe1 S1 110.78(11) . . ?
N2 Fe1 S1 106.58(11) . . ?
N1 Fe1 S2 108.71(11) . . ?
N2 Fe1 S2 109.13(11) . . ?
S1 Fe1 S2 103.84(3) . . ?
N1 Fe1 Fe4 121.67(11) . . ?
N2 Fe1 Fe4 121.33(11) . . ?
S1 Fe1 Fe4 51.91(3) . . ?
S2 Fe1 Fe4 51.96(3) . . ?
N3 Fe2 N4 115.14(14) . . ?
N3 Fe2 S3 105.61(11) . . ?
N4 Fe2 S3 112.57(10) . . ?
N3 Fe2 S2 108.75(10) . . ?
N4 Fe2 S2 110.25(10) . . ?
S3 Fe2 S2 103.80(3) . . ?
N3 Fe2 Fe4 119.62(10) . . ?
N4 Fe2 Fe4 125.24(10) . . ?
S3 Fe2 Fe4 52.03(2) . . ?
S2 Fe2 Fe4 51.78(3) . . ?
N7 Fe4 S1 111.36(10) . . ?
N7 Fe4 S2 110.87(11) . . ?
S1 Fe4 S2 107.59(4) . . ?
N7 Fe4 S3 113.37(10) . . ?
S1 Fe4 S3 106.77(3) . . ?
S2 Fe4 S3 106.56(3) . . ?
N7 Fe4 Fe1 129.22(10) . . ?
S1 Fe4 Fe1 53.79(3) . . ?
S2 Fe4 Fe1 53.83(3) . . ?
S3 Fe4 Fe1 117.41(3) . . ?
N7 Fe4 Fe3 131.26(10) . . ?
S1 Fe4 Fe3 53.53(3) . . ?
S2 Fe4 Fe3 117.87(3) . . ?
S3 Fe4 Fe3 53.28(3) . . ?
Fe1 Fe4 Fe3 82.590(19) . . ?
N7 Fe4 Fe2 130.11(10) . . ?
S1 Fe4 Fe2 118.53(3) . . ?
S2 Fe4 Fe2 53.48(3) . . ?
S3 Fe4 Fe2 53.10(2) . . ?
Fe1 Fe4 Fe2 83.09(2) . . ?
Fe3 Fe4 Fe2 82.809(19) . . ?
N6 Fe3 N5 114.28(14) . . ?
N6 Fe3 S3 112.83(10) . . ?
N5 Fe3 S3 105.63(10) . . ?
N6 Fe3 S1 109.75(10) . . ?
N5 Fe3 S1 110.05(10) . . ?
S3 Fe3 S1 103.72(3) . . ?
N6 Fe3 Fe4 124.46(10) . . ?
N5 Fe3 Fe4 121.25(10) . . ?
S3 Fe3 Fe4 52.02(2) . . ?
S1 Fe3 Fe4 51.74(3) . . ?
Fe4 S1 Fe3 74.73(3) . . ?
Fe4 S1 Fe1 74.30(3) . . ?
Fe3 S1 Fe1 104.29(3) . . ?
Fe4 S2 Fe2 74.74(3) . . ?
Fe4 S2 Fe1 74.20(3) . . ?
Fe2 S2 Fe1 104.99(4) . . ?
Fe4 S3 Fe2 74.87(3) . . ?
Fe4 S3 Fe3 74.70(3) . . ?
Fe2 S3 Fe3 105.71(4) . . ?
O7 N7 Fe4 178.3(3) . . ?
O4 N4 Fe2 166.1(3) . . ?
O6 N6 Fe3 167.3(3) . . ?
O5 N5 Fe3 163.6(3) . . ?
O3 N3 Fe2 167.1(3) . . ?
O2 N2 Fe1 165.4(3) . . ?
O1 N1 Fe1 170.4(3) . . ?
C4 N8 C3 108.9(3) . . ?
C4 N8 C1 109.1(3) . . ?
C3 N8 C1 109.7(3) . . ?
C4 N8 C2 110.7(3) . . ?
C3 N8 C2 109.8(3) . . ?
C1 N8 C2 108.7(3) . . ?
N8 C4 H4A 109.5 . . ?
N8 C4 H4B 109.5 . . ?
H4A C4 H4B 109.5 . . ?
N8 C4 H4C 109.5 . . ?
H4A C4 H4C 109.5 . . ?
H4B C4 H4C 109.5 . . ?
N8 C3 H3A 109.5 . . ?
N8 C3 H3B 109.5 . . ?
H3A C3 H3B 109.5 . . ?
N8 C3 H3C 109.5 . . ?
H3A C3 H3C 109.5 . . ?
H3B C3 H3C 109.5 . . ?
N8 C2 H2A 109.5 . . ?
N8 C2 H2B 109.5 . . ?
H2A C2 H2B 109.5 . . ?
N8 C2 H2C 109.5 . . ?
H2A C2 H2C 109.5 . . ?
H2B C2 H2C 109.5 . . ?
N8 C1 H1A 109.5 . . ?
N8 C1 H1B 109.5 . . ?
H1A C1 H1B 109.5 . . ?
N8 C1 H1C 109.5 . . ?
H1A C1 H1C 109.5 . . ?
H1B C1 H1C 109.5 . . ?

loop_
_geom_bond_atom_site_label_1
_geom_bond_atom_site_label_2
_geom_bond_distance
_geom_bond_site_symmetry_2
_geom_bond_publ_flag
Fe1 N1 1.670(3) . ?
Fe1 N2 1.675(3) . ?
Fe1 S1 2.2601(10) . ?
Fe1 S2 2.2625(10) . ?
Fe1 Fe4 2.6968(7) . ?
Fe2 N3 1.668(3) . ?
Fe2 N4 1.671(3) . ?
Fe2 S3 2.2453(9) . ?
Fe2 S2 2.2578(10) . ?
Fe2 Fe4 2.7104(7) . ?
Fe4 N7 1.670(3) . ?
Fe4 S1 2.2046(9) . ?
Fe4 S2 2.2073(10) . ?
Fe4 S3 2.2135(9) . ?
Fe4 Fe3 2.7087(7) . ?
Fe3 N6 1.671(3) . ?
Fe3 N5 1.675(3) . ?
Fe3 S3 2.2510(9) . ?
Fe3 S1 2.2579(10) . ?
N7 O7 1.160(4) . ?
N4 O4 1.167(4) . ?
O6 N6 1.165(4) . ?
O5 N5 1.167(4) . ?
N3 O3 1.169(4) . ?
N2 O2 1.167(4) . ?
N1 O1 1.164(4) . ?
N8 C4 1.487(5) . ?
N8 C3 1.490(5) . ?
N8 C1 1.495(5) . ?
N8 C2 1.495(5) . ?
C4 H4A 0.9600 . ?
C4 H4B 0.9600 . ?
C4 H4C 0.9600 . ?
C3 H3A 0.9600 . ?
C3 H3B 0.9600 . ?
C3 H3C 0.9600 . ?
C2 H2A 0.9600 . ?
C2 H2B 0.9600 . ?
C2 H2C 0.9600 . ?
C1 H1A 0.9600 . ?
C1 H1B 0.9600 . ?
C1 H1C 0.9600 . ?
